data_9008089
loop_
_publ_author_name
'Mooney-Slater R C L'

_publ_section_title
;
 Polymorphic forms of bismuth phosphate
 Note: this is a high-temperature form, with the monazite structure
;
_journal_name_full 'Zeitschrift fur Kristallographie'
_journal_page_first 371
_journal_page_last 385
_journal_volume 117
_journal_year 1962
_chemical_formula_structural BiPO4
_chemical_formula_sum 'Bi O4 P'
_space_group_IT_number 4
_symmetry_space_group_name_Hall 'P 2yb'
_symmetry_space_group_name_H-M 'P 1 21 1'
_cell_angle_alpha 90
_cell_angle_beta 96.3
_cell_angle_gamma 90
_cell_length_a 4.88
_cell_length_b 7.06
_cell_length_c 4.71
_cell_formula_units_Z 2
_cell_volume 161.293
_database_code_amcsd 0010601
_exptl_crystal_density_diffrn 6.258
_cod_original_formula_sum 'Bi P O4'
_cod_database_code 9008089
_amcsd_formula_title BiPO4

loop_
_space_group_symop_operation_xyz
x,y,z
-x,1/2+y,-z

loop_
_atom_site_label
_atom_site_fract_x
_atom_site_fract_y
_atom_site_fract_z
Bi 0.14400 0.00000 0.17500
P 0.31000 0.50000 0.32500
O1 0.22000 0.33200 0.12500
O2 0.10800 0.66800 0.25700
O3 0.60700 0.56100 0.27800
O4 0.30000 0.43900 0.64000

loop_
_cod_related_entry_id
_cod_related_entry_database
_cod_related_entry_code
1 AMCSD 0010601
